data_7004388
loop_
_publ_author_name
'Ye, Junwei'
'Zhang, Jingying'
'Ye, Ling'
'Xie, Dong'
'Xu, Tao'
'Li, Gang'
'Ning, Guiling'

_publ_section_title
;
 Diversification of hydrothermal reaction products induced by
 temperature: syntheses, structures and properties of four
 La(iii)--Cu(ii) metal frameworks constructed from rod-shaped molecular
 building blocks
;
_journal_issue 39
_journal_name_full 'Dalton Transactions'
_journal_page_first 5342
_journal_page_last 5349
_journal_paper_doi 10.1039/b806502k
_journal_year 2008
_chemical_formula_sum 'C32 H24 Cu La2 N4 O30'
_chemical_formula_weight 1285.91
_chemical_name_systematic
;
?
;
_space_group_IT_number 2
_symmetry_cell_setting triclinic
_symmetry_space_group_name_Hall '-P 1'
_symmetry_space_group_name_H-M 'P -1'
_atom_sites_solution_hydrogens geom
_atom_sites_solution_primary direct
_atom_sites_solution_secondary difmap
_audit_creation_method SHELXL-97
_cell_angle_alpha 75.76(3)
_cell_angle_beta 63.72(3)
_cell_angle_gamma 67.13(3)
_cell_formula_units_Z 1
_cell_length_a 10.259(2)
_cell_length_b 10.491(2)
_cell_length_c 11.112(2)
_cell_measurement_reflns_used 9266
_cell_measurement_temperature 293(2)
_cell_measurement_theta_max 27.49
_cell_measurement_theta_min 3.08
_cell_volume 984.1(4)
_computing_cell_refinement RAPID-AUTO
_computing_data_collection 'RAPID-AUTO (Rigaku, 1998)'
_computing_data_reduction RAPID-AUTO
_computing_molecular_graphics 'DIAMOND (Brandenburg, 1999) and SHELXP97'
_computing_publication_material SHELXL97
_computing_structure_refinement 'SHELXL97 (Sheldrick, 1997)'
_computing_structure_solution 'SHELXS97 (Sheldrick, 1997)'
_diffrn_ambient_temperature 293(2)
_diffrn_detector_area_resol_mean 10.0
_diffrn_measured_fraction_theta_full 0.985
_diffrn_measured_fraction_theta_max 0.985
_diffrn_measurement_device_type 'Rigaku RAXIS-RAPID'
_diffrn_measurement_method 'Omega scan'
_diffrn_radiation_monochromator graphite
_diffrn_radiation_source 'fine-focus sealed tube'
_diffrn_radiation_type MoK\a
_diffrn_radiation_wavelength 0.71073
_diffrn_reflns_av_R_equivalents 0.0145
_diffrn_reflns_av_sigmaI/netI 0.0187
_diffrn_reflns_limit_h_max 12
_diffrn_reflns_limit_h_min -13
_diffrn_reflns_limit_k_max 13
_diffrn_reflns_limit_k_min -13
_diffrn_reflns_limit_l_max 14
_diffrn_reflns_limit_l_min -14
_diffrn_reflns_number 9738
_diffrn_reflns_theta_full 27.48
_diffrn_reflns_theta_max 27.48
_diffrn_reflns_theta_min 3.08
_diffrn_standards_decay_% 0
_diffrn_standards_interval_count 0
_diffrn_standards_interval_time .
_diffrn_standards_number 0
_exptl_absorpt_coefficient_mu 2.786
_exptl_absorpt_correction_T_max 0.7256
_exptl_absorpt_correction_T_min 0.5167
_exptl_absorpt_correction_type multi-scan
_exptl_absorpt_process_details 'Higashi (1995)'
_exptl_crystal_colour blue
_exptl_crystal_density_diffrn 2.170
_exptl_crystal_density_method 'not measured'
_exptl_crystal_description block
_exptl_crystal_F_000 627
_exptl_crystal_size_max 0.27
_exptl_crystal_size_mid 0.21
_exptl_crystal_size_min 0.12
_refine_diff_density_max 0.432
_refine_diff_density_min -0.470
_refine_diff_density_rms 0.082
_refine_ls_extinction_coef 0
_refine_ls_extinction_method none
_refine_ls_goodness_of_fit_ref 1.111
_refine_ls_hydrogen_treatment refU
_refine_ls_matrix_type full
_refine_ls_number_parameters 349
_refine_ls_number_reflns 4453
_refine_ls_number_restraints 0
_refine_ls_restrained_S_all 1.111
_refine_ls_R_factor_all 0.0188
_refine_ls_R_factor_gt 0.0172
_refine_ls_shift/su_max 0.003
_refine_ls_shift/su_mean 0.000
_refine_ls_structure_factor_coef Fsqd
_refine_ls_weighting_details 'calc w=1/[\s^2^(Fo^2^)+(0.0192P)^2^+0.9286P] where P=(Fo^2^+2Fc^2^)/3'
_refine_ls_weighting_scheme calc
_refine_ls_wR_factor_gt 0.0439
_refine_ls_wR_factor_ref 0.0444
_reflns_number_gt 4224
_reflns_number_total 4453
_reflns_threshold_expression >2sigma(I)
_cod_data_source_file b806502k.txt
_cod_data_source_block 2
_cod_depositor_comments
;
The following automatic conversions were performed:
'_symmetry_cell_setting' value 'Triclinic' changed to 'triclinic'
according to '/home/saulius/struct/CIF-dictionaries/cif_core.dic'
dictionary named 'cif_core.dic' version 2.4.1 from
2010-06-29.

'_refine_ls_hydrogen_treatment' value 'refu' changed to
'refU' according to '/home/saulius/struct/CIF-dictionaries/cif_core.dic'
dictionary named 'cif_core.dic' version 2.4.1 from 2010-06-29.

Automatic conversion script
Id: cif_fix_enum 1527 2010-12-29 10:47:43Z saulius 
;
_cod_original_cell_volume 983.9(3)
_cod_original_sg_symbol_H-M 'P-1 '
_cod_database_code 7004388

loop_
_symmetry_equiv_pos_as_xyz
'x, y, z'
'-x, -y, -z'

loop_
_atom_site_label
_atom_site_type_symbol
_atom_site_fract_x
_atom_site_fract_y
_atom_site_fract_z
_atom_site_U_iso_or_equiv
_atom_site_adp_type
_atom_site_occupancy
_atom_site_symmetry_multiplicity
_atom_site_calc_flag
_atom_site_refinement_flags
_atom_site_disorder_assembly
_atom_site_disorder_group
La1 La 0.772987(5) 0.671525(5) 0.689151(5) 0.01261(1) Uani 1 1 d . . .
Cu1 Cu 1.5000 0.5000 1.0000 0.01496(4) Uani 1 2 d S . .
O1 O 1.22150(7) 0.45882(8) 0.46732(7) 0.02173(19) Uani 1 1 d . . .
O2 O 1.03785(8) 0.54004(9) 0.65930(7) 0.0264(2) Uani 1 1 d . . .
O3 O 1.16956(8) 0.36581(11) 1.07965(8) 0.0363(3) Uani 1 1 d . . .
O4 O 1.39764(7) 0.36349(7) 1.04526(7) 0.01861(18) Uani 1 1 d . . .
O5 O 1.78340(9) 0.14339(11) 0.61515(9) 0.0437(3) Uani 1 1 d . . .
O6 O 1.75270(8) 0.26634(9) 0.43759(8) 0.0314(2) Uani 1 1 d . . .
O7 O 0.33825(7) 0.63548(8) 0.94815(7) 0.0207(2) Uani 1 1 d . . .
O8 O 0.49912(7) 0.68848(8) 0.74376(7) 0.0220(2) Uani 1 1 d . . .
O9 O 0.29986(9) 1.12113(9) 0.47756(8) 0.0323(3) Uani 1 1 d . . .
O10 O 0.05995(8) 1.25481(8) 0.56916(8) 0.0264(2) Uani 1 1 d . . .
O11 O -0.29436(9) 1.05263(11) 0.95640(10) 0.0423(3) Uani 1 1 d . . .
O12 O -0.21005(9) 0.87590(9) 1.07962(9) 0.0354(3) Uani 1 1 d . . .
O13 O 0.58693(11) 0.90682(9) 0.80351(10) 0.0430(3) Uani 1 1 d . . .
O14 O 0.79714(9) 0.40795(8) 0.77248(7) 0.0271(2) Uani 1 1 d . . .
O15 O 0.91021(9) 0.83819(8) 0.67644(9) 0.0328(2) Uani 1 1 d . . .
N1 N 1.70435(9) 0.23227(10) 0.55847(9) 0.0226(2) Uani 1 1 d . . .
N2 N -0.18963(9) 0.95810(9) 0.97984(9) 0.0216(2) Uani 1 1 d . . .
C1 C 1.28624(10) 0.41668(10) 0.65621(9) 0.0163(2) Uani 1 1 d . . .
C2 C 1.23983(10) 0.42204(10) 0.79323(9) 0.0176(2) Uani 1 1 d . . .
C3 C 1.34714(10) 0.36773(10) 0.85277(9) 0.0170(2) Uani 1 1 d . . .
C4 C 1.50144(10) 0.30599(11) 0.77573(10) 0.0187(2) Uani 1 1 d . . .
C5 C 1.54295(10) 0.30041(11) 0.64015(10) 0.0181(3) Uani 1 1 d . . .
C6 C 1.44033(10) 0.35472(11) 0.57724(9) 0.0181(3) Uani 1 1 d . . .
C7 C 1.17250(10) 0.47609(10) 0.58883(9) 0.0156(2) Uani 1 1 d . . .
C8 C 1.29758(10) 0.36857(10) 1.00120(9) 0.0185(3) Uani 1 1 d . . .
C9 C 0.23716(10) 0.82550(10) 0.81493(9) 0.0155(2) Uani 1 1 d . . .
C10 C 0.26360(10) 0.92691(10) 0.70730(10) 0.0178(3) Uani 1 1 d . . .
C11 C 0.14230(10) 1.03852(10) 0.69008(9) 0.0170(2) Uani 1 1 d . . .
C12 C -0.00738(10) 1.04911(10) 0.78038(10) 0.0176(2) Uani 1 1 d . . .
C13 C -0.03131(10) 0.94621(10) 0.88485(10) 0.0169(2) Uani 1 1 d . . .
C14 C 0.08702(10) 0.83392(10) 0.90422(9) 0.0164(2) Uani 1 1 d . . .
C15 C 0.36956(10) 0.70837(10) 0.83482(9) 0.0149(2) Uani 1 1 d . . .
C16 C 0.16949(11) 1.14620(10) 0.57192(10) 0.0199(3) Uani 1 1 d . . .
H10 H 0.3677(12) 0.9172(12) 0.6472(12) 0.024 Uiso 1 1 d . . .
H14 H 0.0665(13) 0.7664(13) 0.9748(12) 0.024 Uiso 1 1 d . . .
H6 H 1.4718(13) 0.3485(13) 0.4842(12) 0.024 Uiso 1 1 d . . .
H12 H -0.0898(13) 1.1225(13) 0.7692(12) 0.024 Uiso 1 1 d . . .
H2 H 1.1351(13) 0.4632(13) 0.8453(12) 0.024 Uiso 1 1 d . . .
H4 H 1.5790(13) 0.2668(13) 0.8166(12) 0.024 Uiso 1 1 d . . .
H14A H 0.8103(13) 0.3732(13) 0.8379(13) 0.024 Uiso 1 1 d . . .
H14B H 0.8721(13) 0.3666(13) 0.7060(13) 0.024 Uiso 1 1 d . . .
H15A H 0.8834(13) 0.9043(13) 0.6591(12) 0.024 Uiso 1 1 d . . .
H13A H 0.5124(13) 0.9237(13) 0.8626(12) 0.024 Uiso 1 1 d . . .
H15B H 0.9973(13) 0.8031(13) 0.6495(12) 0.024 Uiso 1 1 d . . .
H13B H 0.5786(13) 0.9562(13) 0.7564(13) 0.024 Uiso 1 1 d . . .

loop_
_atom_site_aniso_label
_atom_site_aniso_U_11
_atom_site_aniso_U_22
_atom_site_aniso_U_33
_atom_site_aniso_U_23
_atom_site_aniso_U_13
_atom_site_aniso_U_12
La1 0.01044(2) 0.01474(2) 0.00980(2) 0.00015(2) -0.00361(1) -0.00234(2)
Cu1 0.01449(5) 0.01500(6) 0.01412(6) 0.00429(5) -0.00816(5) -0.00379(5)
O1 0.0206(2) 0.0302(3) 0.0148(3) -0.0048(2) -0.0092(2) -0.0042(3)
O2 0.0142(3) 0.0365(4) 0.0220(3) -0.0079(3) -0.0086(2) 0.0034(3)
O3 0.0215(3) 0.0725(5) 0.0146(3) -0.0069(3) -0.0034(2) -0.0175(3)
O4 0.0248(2) 0.0200(3) 0.0153(3) 0.0029(2) -0.0123(2) -0.0089(2)
O5 0.0239(3) 0.0520(5) 0.0407(4) -0.0069(4) -0.0184(3) 0.0106(4)
O6 0.0201(3) 0.0450(4) 0.0209(3) -0.0090(3) 0.0003(3) -0.0083(3)
O7 0.0154(2) 0.0218(3) 0.0189(3) 0.0083(3) -0.0078(2) -0.0046(2)
O8 0.0137(2) 0.0319(4) 0.0153(3) 0.0010(3) -0.0056(2) -0.0042(3)
O9 0.0235(3) 0.0304(4) 0.0223(4) 0.0105(3) -0.0038(3) -0.0016(3)
O10 0.0257(3) 0.0194(3) 0.0214(3) 0.0052(3) -0.0071(3) -0.0011(3)
O11 0.0143(3) 0.0500(5) 0.0400(5) 0.0064(4) -0.0077(3) 0.0026(4)
O12 0.0262(3) 0.0322(4) 0.0315(4) 0.0068(3) -0.0008(3) -0.0110(3)
O13 0.0346(4) 0.0307(4) 0.0381(5) -0.0092(4) 0.0073(4) -0.0061(4)
O14 0.0331(3) 0.0217(3) 0.0156(3) 0.0010(3) -0.0064(3) -0.0032(3)
O15 0.0234(3) 0.0281(3) 0.0459(4) -0.0096(3) -0.0098(3) -0.0078(3)
N1 0.0138(3) 0.0293(4) 0.0241(4) -0.0099(3) -0.0071(3) -0.0020(3)
N2 0.0154(3) 0.0235(4) 0.0225(4) -0.0033(3) -0.0046(3) -0.0053(3)
C1 0.0147(3) 0.0193(4) 0.0146(3) -0.0019(3) -0.0078(3) -0.0025(3)
C2 0.0147(3) 0.0226(4) 0.0138(4) -0.0026(3) -0.0054(3) -0.0040(3)
C3 0.0183(3) 0.0210(4) 0.0116(3) -0.0004(3) -0.0067(3) -0.0058(3)
C4 0.0154(3) 0.0228(4) 0.0180(4) -0.0006(3) -0.0097(3) -0.0033(3)
C5 0.0105(3) 0.0228(4) 0.0171(4) -0.0040(3) -0.0041(3) -0.0015(3)
C6 0.0154(3) 0.0237(4) 0.0126(4) -0.0029(3) -0.0055(3) -0.0030(3)
C7 0.0147(3) 0.0183(4) 0.0143(3) -0.0010(3) -0.0076(3) -0.0039(3)
C8 0.0191(3) 0.0212(4) 0.0145(4) -0.0017(3) -0.0088(3) -0.0030(3)
C9 0.0144(3) 0.0163(4) 0.0148(3) 0.0006(3) -0.0074(3) -0.0032(3)
C10 0.0166(3) 0.0189(4) 0.0148(4) 0.0016(3) -0.0057(3) -0.0050(3)
C11 0.0190(3) 0.0158(4) 0.0151(4) 0.0028(3) -0.0087(3) -0.0045(3)
C12 0.0172(3) 0.0159(4) 0.0177(4) -0.0005(3) -0.0092(3) -0.0013(3)
C13 0.0132(3) 0.0196(4) 0.0154(4) -0.0024(3) -0.0041(3) -0.0039(3)
C14 0.0165(3) 0.0163(4) 0.0149(4) 0.0026(3) -0.0072(3) -0.0049(3)
C15 0.0138(3) 0.0151(4) 0.0146(3) 0.0008(3) -0.0075(3) -0.0026(3)
C16 0.0227(4) 0.0173(4) 0.0158(4) 0.0042(3) -0.0088(3) -0.0046(3)

loop_
_atom_type_symbol
_atom_type_description
_atom_type_scat_dispersion_real
_atom_type_scat_dispersion_imag
_atom_type_scat_source
C C 0.0033 0.0016 'International Tables Vol C Tables 4.2.6.8 and 6.1.1.4'
H H 0.0000 0.0000 'International Tables Vol C Tables 4.2.6.8 and 6.1.1.4'
N N 0.0061 0.0033 'International Tables Vol C Tables 4.2.6.8 and 6.1.1.4'
O O 0.0106 0.0060 'International Tables Vol C Tables 4.2.6.8 and 6.1.1.4'
Cu Cu 0.3201 1.2651 'International Tables Vol C Tables 4.2.6.8 and 6.1.1.4'
La La -0.2871 2.4523 'International Tables Vol C Tables 4.2.6.8 and 6.1.1.4'

loop_
_geom_angle_atom_site_label_1
_geom_angle_atom_site_label_2
_geom_angle_atom_site_label_3
_geom_angle
_geom_angle_site_symmetry_1
_geom_angle_site_symmetry_3
_geom_angle_publ_flag
O2 La1 O1 92.48(4) . 2_766 ?
O2 La1 O8 152.28(3) . . ?
O1 La1 O8 71.72(4) 2_766 . ?
O2 La1 O15 70.65(4) . . ?
O1 La1 O15 136.55(3) 2_766 . ?
O8 La1 O15 136.17(3) . . ?
O2 La1 O9 122.56(4) . 2_676 ?
O1 La1 O9 82.05(3) 2_766 2_676 ?
O8 La1 O9 78.75(4) . 2_676 ?
O15 La1 O9 75.14(4) . 2_676 ?
O2 La1 O14 70.75(4) . . ?
O1 La1 O14 65.19(3) 2_766 . ?
O8 La1 O14 81.83(4) . . ?
O15 La1 O14 135.96(3) . . ?
O9 La1 O14 145.82(4) 2_676 . ?
O2 La1 O13 130.55(4) . . ?
O1 La1 O13 135.35(4) 2_766 . ?
O8 La1 O13 72.12(4) . . ?
O15 La1 O13 65.28(4) . . ?
O9 La1 O13 65.92(4) 2_676 . ?
O14 La1 O13 132.82(3) . . ?
O2 La1 O4 106.28(4) . 2_767 ?
O1 La1 O4 119.33(3) 2_766 2_767 ?
O8 La1 O4 65.40(4) . 2_767 ?
O15 La1 O4 103.95(4) . 2_767 ?
O9 La1 O4 126.14(4) 2_676 2_767 ?
O14 La1 O4 67.98(4) . 2_767 ?
O13 La1 O4 65.56(4) . 2_767 ?
O2 La1 O10 75.54(4) . 2_676 ?
O1 La1 O10 68.85(4) 2_766 2_676 ?
O8 La1 O10 116.98(4) . 2_676 ?
O15 La1 O10 68.23(4) . 2_676 ?
O9 La1 O10 49.09(4) 2_676 2_676 ?
O14 La1 O10 120.37(4) . 2_676 ?
O13 La1 O10 106.51(4) . 2_676 ?
O4 La1 O10 171.16(3) 2_767 2_676 ?
O2 La1 O3 66.29(4) . 2_767 ?
O1 La1 O3 141.50(3) 2_766 2_767 ?
O8 La1 O3 112.27(4) . 2_767 ?
O15 La1 O3 68.39(4) . 2_767 ?
O9 La1 O3 136.34(4) 2_676 2_767 ?
O14 La1 O3 77.26(4) . 2_767 ?
O13 La1 O3 77.33(4) . 2_767 ?
O4 La1 O3 46.97(3) 2_767 2_767 ?
O10 La1 O3 129.27(3) 2_676 2_767 ?
O2 La1 C16 98.79(4) . 2_676 ?
O1 La1 C16 75.59(3) 2_766 2_676 ?
O8 La1 C16 99.03(4) . 2_676 ?
O15 La1 C16 68.32(4) . 2_676 ?
O9 La1 C16 24.49(3) 2_676 2_676 ?
O14 La1 C16 138.43(4) . 2_676 ?
O13 La1 C16 85.17(4) . 2_676 ?
O4 La1 C16 149.61(3) 2_767 2_676 ?
O10 La1 C16 24.69(3) 2_676 2_676 ?
O3 La1 C16 136.71(4) 2_767 2_676 ?
O7 Cu1 O7 180.0 2_767 1_655 ?
O7 Cu1 O4 90.58(4) 2_767 . ?
O7 Cu1 O4 89.42(4) 1_655 . ?
O7 Cu1 O4 89.42(4) 2_767 2_867 ?
O7 Cu1 O4 90.58(4) 1_655 2_867 ?
O4 Cu1 O4 180.000(1) . 2_867 ?
C7 O1 La1 144.24(8) . 2_766 ?
C7 O2 La1 151.65(8) . . ?
C8 O3 La1 95.08(8) . 2_767 ?
C8 O4 Cu1 126.13(7) . . ?
C8 O4 La1 97.14(5) . 2_767 ?
Cu1 O4 La1 113.95(4) . 2_767 ?
C15 O7 Cu1 120.72(6) . 1_455 ?
C15 O8 La1 143.47(8) . . ?
C16 O9 La1 96.83(7) . 2_676 ?
C16 O10 La1 90.99(7) . 2_676 ?
La1 O13 H13A 132.3(11) . . ?
La1 O13 H13B 108.5(11) . . ?
H13A O13 H13B 106.0(13) . . ?
La1 O14 H14A 122.3(11) . . ?
La1 O14 H14B 102.3(9) . . ?
H14A O14 H14B 109.1(12) . . ?
La1 O15 H15A 119.7(14) . . ?
La1 O15 H15B 110.9(11) . . ?
H15A O15 H15B 118.2(14) . . ?
O6 N1 O5 123.49(8) . . ?
O6 N1 C5 118.37(9) . . ?
O5 N1 C5 118.13(9) . . ?
O12 N2 O11 123.27(9) . . ?
O12 N2 C13 118.47(9) . . ?
O11 N2 C13 118.23(9) . . ?
C2 C1 C6 120.25(10) . . ?
C2 C1 C7 121.45(8) . . ?
C6 C1 C7 118.30(9) . . ?
C1 C2 C3 120.36(8) . . ?
C1 C2 H2 119.2(9) . . ?
C3 C2 H2 120.5(9) . . ?
C4 C3 C2 120.29(9) . . ?
C4 C3 C8 118.87(10) . . ?
C2 C3 C8 120.77(8) . . ?
C5 C4 C3 117.70(10) . . ?
C5 C4 H4 121.1(6) . . ?
C3 C4 H4 121.2(6) . . ?
C4 C5 C6 123.66(8) . . ?
C4 C5 N1 118.33(10) . . ?
C6 C5 N1 118.00(9) . . ?
C5 C6 C1 117.71(9) . . ?
C5 C6 H6 121.9(7) . . ?
C1 C6 H6 120.4(7) . . ?
O2 C7 O1 125.49(10) . . ?
O2 C7 C1 116.96(9) . . ?
O1 C7 C1 117.53(8) . . ?
O3 C8 O4 120.65(10) . . ?
O3 C8 C3 121.01(11) . . ?
O4 C8 C3 118.19(8) . . ?
C14 C9 C10 119.85(9) . . ?
C14 C9 C15 120.12(8) . . ?
C10 C9 C15 120.02(8) . . ?
C11 C10 C9 120.67(9) . . ?
C11 C10 H10 121.6(7) . . ?
C9 C10 H10 117.7(7) . . ?
C10 C11 C12 119.75(9) . . ?
C10 C11 C16 121.00(8) . . ?
C12 C11 C16 119.22(9) . . ?
C13 C12 C11 118.67(9) . . ?
C13 C12 H12 120.6(7) . . ?
C11 C12 H12 120.7(7) . . ?
C14 C13 C12 122.83(9) . . ?
C14 C13 N2 118.79(9) . . ?
C12 C13 N2 118.38(9) . . ?
C13 C14 C9 118.19(9) . . ?
C13 C14 H14 120.4(7) . . ?
C9 C14 H14 121.4(7) . . ?
O8 C15 O7 124.68(9) . . ?
O8 C15 C9 119.41(9) . . ?
O7 C15 C9 115.90(8) . . ?
O9 C16 O10 122.64(10) . . ?
O9 C16 C11 118.33(9) . . ?
O10 C16 C11 118.97(8) . . ?
O9 C16 La1 58.68(6) . 2_676 ?
O10 C16 La1 64.32(6) . 2_676 ?
C11 C16 La1 170.91(8) . 2_676 ?

loop_
_geom_bond_atom_site_label_1
_geom_bond_atom_site_label_2
_geom_bond_distance
_geom_bond_site_symmetry_2
_geom_bond_publ_flag
La1 O2 2.4308(11) . ?
La1 O1 2.4328(11) 2_766 ?
La1 O8 2.5393(10) . ?
La1 O15 2.5835(12) . ?
La1 O9 2.5886(12) 2_676 ?
La1 O14 2.6410(11) . ?
La1 O13 2.6615(15) . ?
La1 O4 2.7018(12) 2_767 ?
La1 O10 2.7119(13) 2_676 ?
La1 O3 2.7870(11) 2_767 ?
La1 C16 3.0085(15) 2_676 ?
Cu1 O7 1.9276(10) 2_767 ?
Cu1 O7 1.9276(10) 1_655 ?
Cu1 O4 1.9374(10) . ?
Cu1 O4 1.9374(10) 2_867 ?
O1 C7 1.2478(13) . ?
O1 La1 2.4328(11) 2_766 ?
O2 C7 1.2456(12) . ?
O3 C8 1.2202(13) . ?
O3 La1 2.7870(11) 2_767 ?
O4 C8 1.2983(15) . ?
O4 La1 2.7018(12) 2_767 ?
O5 N1 1.2244(14) . ?
O6 N1 1.2204(12) . ?
O7 C15 1.2777(12) . ?
O7 Cu1 1.9276(10) 1_455 ?
O8 C15 1.2374(11) . ?
O9 C16 1.2560(13) . ?
O9 La1 2.5886(13) 2_676 ?
O10 C16 1.2569(13) . ?
O10 La1 2.7119(13) 2_676 ?
O11 N2 1.2240(13) . ?
O12 N2 1.2169(13) . ?
O13 H13A 0.744(10) . ?
O13 H13B 0.650(13) . ?
O14 H14A 0.773(14) . ?
O14 H14B 0.849(11) . ?
O15 H15A 0.653(12) . ?
O15 H15B 0.765(11) . ?
N1 C5 1.4645(13) . ?
N2 C13 1.4685(13) . ?
C1 C2 1.3882(14) . ?
C1 C6 1.3945(13) . ?
C1 C7 1.5131(15) . ?
C2 C3 1.3951(16) . ?
C2 H2 0.941(10) . ?
C3 C4 1.3906(13) . ?
C3 C8 1.4966(14) . ?
C4 C5 1.3821(15) . ?
C4 H4 0.991(14) . ?
C5 C6 1.3823(16) . ?
C6 H6 0.948(13) . ?
C9 C14 1.3959(13) . ?
C9 C10 1.3952(14) . ?
C9 C15 1.4961(14) . ?
C10 C11 1.3870(14) . ?
C10 H10 0.956(11) . ?
C11 C12 1.3909(14) . ?
C11 C16 1.5062(14) . ?
C12 C13 1.3821(14) . ?
C12 H12 0.929(12) . ?
C13 C14 1.3793(14) . ?
C14 H14 0.926(12) . ?
C16 La1 3.0085(15) 2_676 ?

loop_
_geom_hbond_atom_site_label_D
_geom_hbond_atom_site_label_H
_geom_hbond_atom_site_label_A
_geom_hbond_distance_DH
_geom_hbond_distance_HA
_geom_hbond_distance_DA
_geom_hbond_angle_DHA
_geom_hbond_site_symmetry_A
O14 H14A O7 0.773(14) 2.186(12) 2.7840(14) 134.7(10) 2_667
O14 H14B O10 0.849(11) 1.982(11) 2.8247(17) 172.0(13) 1_645
O15 H15A O5 0.653(12) 2.329(12) 2.9801(16) 175.2(16) 1_465
O13 H13A O11 0.744(10) 2.223(11) 2.9633(18) 173.3(14) 2_577
O15 H15B O6 0.765(11) 2.178(12) 2.9363(16) 171.7(14) 2_866
O13 H13B O9 0.650(13) 2.520(13) 2.8570(16) 115.1(13) 2_676
